data_1563919
loop_
_publ_author_name
'Srivastava, Ankit Kumar'
'Ghosh, Sabari'
'Jana, Subhendu'
'Pal, Samudranil'

_publ_section_title
;
 Ternary pentagonal-bipyramidal oxovanadium(V) complexes containing five-
 and six-membered chelate rings: Syntheses, structures and properties
;
_journal_name_full 'Inorganica Chimica Acta'
_journal_page_first 329
_journal_page_last 336
_journal_paper_doi 10.1016/j.ica.2018.08.036
_journal_volume 483
_journal_year 2018
_chemical_formula_sum 'C23 H21 Cl2 N4 O5 V'
_chemical_formula_weight 555.28
_space_group_IT_number 2
_space_group_name_Hall '-P 1'
_space_group_name_H-M_alt 'P -1'
_symmetry_cell_setting triclinic
_symmetry_space_group_name_H-M 'P -1'
_atom_sites_solution_hydrogens geom
_atom_sites_solution_primary direct
_atom_sites_solution_secondary difmap
_audit_creation_method SHELXL-97
_cell_angle_alpha 81.987(2)
_cell_angle_beta 78.321(2)
_cell_angle_gamma 84.245(2)
_cell_formula_units_Z 2
_cell_length_a 7.1920(4)
_cell_length_b 11.0218(6)
_cell_length_c 16.3414(9)
_cell_measurement_reflns_used 9873
_cell_measurement_temperature 298(2)
_cell_measurement_theta_max 26.38
_cell_measurement_theta_min 2.39
_cell_volume 1252.69(12)
_computing_cell_refinement 'Bruker SAINT'
_computing_data_collection 'Bruker APEX2'
_computing_data_reduction 'Bruker SAINT'
_computing_molecular_graphics 'MERCURY (Macrae et al, 2008)'
_computing_publication_material 'WinGX publication routines (Farrugia, 1999)'
_computing_structure_refinement 'SHELXL-97 (Sheldrick, 2008)'
_computing_structure_solution 'SHELXS-97 (Sheldrick, 2008)'
_diffrn_ambient_temperature 298(2)
_diffrn_measured_fraction_theta_full 0.995
_diffrn_measured_fraction_theta_max 0.995
_diffrn_measurement_device_type 'Bruker APEX-II CCD'
_diffrn_measurement_method '\f and \w scans'
_diffrn_radiation_monochromator graphite
_diffrn_radiation_source 'fine-focus sealed tube'
_diffrn_radiation_type MoK\a
_diffrn_radiation_wavelength 0.71073
_diffrn_reflns_av_R_equivalents 0.0321
_diffrn_reflns_av_sigmaI/netI 0.0189
_diffrn_reflns_limit_h_max 8
_diffrn_reflns_limit_h_min -8
_diffrn_reflns_limit_k_max 13
_diffrn_reflns_limit_k_min -13
_diffrn_reflns_limit_l_max 20
_diffrn_reflns_limit_l_min -20
_diffrn_reflns_number 33840
_diffrn_reflns_theta_full 26.40
_diffrn_reflns_theta_max 26.40
_diffrn_reflns_theta_min 2.39
_exptl_absorpt_coefficient_mu 0.651
_exptl_absorpt_correction_T_max 0.8701
_exptl_absorpt_correction_T_min 0.8439
_exptl_absorpt_correction_type empirical
_exptl_absorpt_process_details 'SADABS (Sheldrick 1997)'
_exptl_crystal_colour 'Dark Brown'
_exptl_crystal_density_diffrn 1.472
_exptl_crystal_density_method 'not measured'
_exptl_crystal_description Parallelepiped
_exptl_crystal_F_000 568
_exptl_crystal_size_max 0.27
_exptl_crystal_size_mid 0.25
_exptl_crystal_size_min 0.22
_refine_diff_density_max 0.583
_refine_diff_density_min -0.410
_refine_diff_density_rms 0.069
_refine_ls_extinction_method none
_refine_ls_goodness_of_fit_ref 1.052
_refine_ls_hydrogen_treatment mixed
_refine_ls_matrix_type full
_refine_ls_number_parameters 320
_refine_ls_number_reflns 5098
_refine_ls_number_restraints 0
_refine_ls_restrained_S_all 1.052
_refine_ls_R_factor_all 0.0490
_refine_ls_R_factor_gt 0.0409
_refine_ls_shift/su_max 0.001
_refine_ls_shift/su_mean 0.000
_refine_ls_structure_factor_coef Fsqd
_refine_ls_weighting_details 'calc w=1/[\s^2^(Fo^2^)+(0.0509P)^2^+0.8602P] where P=(Fo^2^+2Fc^2^)/3'
_refine_ls_weighting_scheme calc
_refine_ls_wR_factor_gt 0.1073
_refine_ls_wR_factor_ref 0.1129
_reflns_number_gt 4387
_reflns_number_total 5098
_reflns_threshold_expression >2\s(I)
_cod_data_source_file ICA-2018-483-329.cif
_cod_data_source_block 4
_cod_depositor_comments
;
The following automatic conversions were performed:

data item '_symmetry_cell_setting' value 'Triclinic' was changed to
'triclinic' in accordance with the built-in table derived from the
CIF Core dictionary named 'cif_core.dic' version 2.4.5 last updated
on 2014-11-21.

data item '_exptl_crystal_density_meas' value 'not measured' was
changed to '?' -- the value is perceived as not measured.

Automatic conversion script
Id: cif_fix_values 8369 2020-08-20 11:38:08Z andrius 
;
_cod_original_sg_symbol_H-M P-1
_cod_database_code 1563919

loop_
_symmetry_equiv_pos_as_xyz
'x, y, z'
'-x, -y, -z'

loop_
_atom_site_label
_atom_site_type_symbol
_atom_site_fract_x
_atom_site_fract_y
_atom_site_fract_z
_atom_site_U_iso_or_equiv
_atom_site_adp_type
_atom_site_occupancy
_atom_site_symmetry_multiplicity
_atom_site_calc_flag
_atom_site_refinement_flags
_atom_site_disorder_assembly
_atom_site_disorder_group
V1 V 1.39483(5) 0.03996(3) 0.77940(2) 0.03667(12) Uani 1 1 d . . .
Cl1 Cl 0.45453(11) 0.60165(8) 0.84550(6) 0.0744(2) Uani 1 1 d . . .
Cl2 Cl 2.18933(16) -0.55593(8) 0.59989(6) 0.0943(3) Uani 1 1 d . . .
O1 O 1.1724(2) 0.16862(14) 0.77819(10) 0.0437(4) Uani 1 1 d . . .
O2 O 1.5713(2) -0.08497(15) 0.71506(10) 0.0463(4) Uani 1 1 d . . .
O3 O 1.2726(2) 0.01406(15) 0.68520(10) 0.0454(4) Uani 1 1 d . . .
O4 O 1.5564(2) 0.16884(14) 0.69679(9) 0.0451(4) Uani 1 1 d . . .
O5 O 1.2849(2) -0.05877(15) 0.84753(10) 0.0461(4) Uani 1 1 d . . .
N1 N 1.2541(3) 0.25232(18) 0.88454(12) 0.0435(4) Uani 1 1 d . . .
N2 N 1.3969(3) 0.16183(17) 0.87116(11) 0.0384(4) Uani 1 1 d . . .
N3 N 1.6460(3) 0.00043(17) 0.83271(11) 0.0390(4) Uani 1 1 d . . .
N4 N 1.7769(3) -0.09004(18) 0.80516(12) 0.0455(4) Uani 1 1 d . . .
C1 C 1.1428(3) 0.2481(2) 0.83070(14) 0.0397(5) Uani 1 1 d . . .
C2 C 0.9749(3) 0.3372(2) 0.83248(14) 0.0423(5) Uani 1 1 d . . .
C3 C 0.8366(3) 0.3245(2) 0.78672(14) 0.0435(5) Uani 1 1 d . . .
H3 H 0.8521 0.2611 0.7533 0.052 Uiso 1 1 calc R . .
C4 C 0.6762(3) 0.4053(2) 0.79037(15) 0.0482(5) Uani 1 1 d . . .
H4 H 0.5830 0.3961 0.7602 0.058 Uiso 1 1 calc R . .
C5 C 0.6561(4) 0.5000(2) 0.83947(17) 0.0509(6) Uani 1 1 d . . .
C6 C 0.7929(4) 0.5156(3) 0.8844(2) 0.0628(7) Uani 1 1 d . . .
H6 H 0.7783 0.5802 0.9167 0.075 Uiso 1 1 calc R . .
C7 C 0.9517(4) 0.4340(2) 0.88085(19) 0.0588(7) Uani 1 1 d . . .
H7 H 1.0444 0.4438 0.9111 0.071 Uiso 1 1 calc R . .
C8 C 1.5262(3) 0.1493(2) 0.91760(13) 0.0388(5) Uani 1 1 d . . .
C9 C 1.5239(4) 0.2260(2) 0.98617(15) 0.0499(6) Uani 1 1 d . . .
H9A H 1.4999 0.3110 0.9659 0.075 Uiso 1 1 calc R . .
H9B H 1.6449 0.2142 1.0035 0.075 Uiso 1 1 calc R . .
H9C H 1.4255 0.2022 1.0332 0.075 Uiso 1 1 calc R . .
C10 C 1.6726(3) 0.0535(2) 0.89499(13) 0.0385(5) Uani 1 1 d . . .
C11 C 1.8375(3) 0.0191(2) 0.93759(15) 0.0493(6) Uani 1 1 d . . .
H11A H 1.9530 0.0171 0.8961 0.074 Uiso 1 1 calc R . .
H11B H 1.8237 -0.0605 0.9696 0.074 Uiso 1 1 calc R . .
H11C H 1.8426 0.0786 0.9746 0.074 Uiso 1 1 calc R . .
C12 C 1.7237(3) -0.1287(2) 0.74171(14) 0.0423(5) Uani 1 1 d . . .
C13 C 1.8457(4) -0.2277(2) 0.70070(15) 0.0464(5) Uani 1 1 d . . .
C14 C 2.0266(4) -0.2608(3) 0.71828(18) 0.0639(7) Uani 1 1 d . . .
H14 H 2.0754 -0.2161 0.7523 0.077 Uiso 1 1 calc R . .
C15 C 2.1340(5) -0.3601(3) 0.6853(2) 0.0728(9) Uani 1 1 d . . .
H15 H 2.2552 -0.3823 0.6968 0.087 Uiso 1 1 calc R . .
C16 C 2.0597(5) -0.4253(3) 0.63558(17) 0.0629(7) Uani 1 1 d . . .
C17 C 1.8857(5) -0.3913(3) 0.61434(18) 0.0645(7) Uani 1 1 d . . .
H17 H 1.8404 -0.4345 0.5784 0.077 Uiso 1 1 calc R . .
C18 C 1.7783(4) -0.2917(2) 0.64711(16) 0.0543(6) Uani 1 1 d . . .
H18 H 1.6600 -0.2677 0.6330 0.065 Uiso 1 1 calc R . .
C19 C 1.1713(5) 0.0303(3) 0.5579(2) 0.0803(10) Uani 1 1 d . . .
H19A H 1.1814 -0.0575 0.5596 0.120 Uiso 1 1 calc R . .
H19B H 1.2085 0.0671 0.5008 0.120 Uiso 1 1 calc R . .
H19C H 1.0421 0.0581 0.5793 0.120 Uiso 1 1 calc R . .
C20 C 1.2994(4) 0.0667(2) 0.61079(15) 0.0493(6) Uani 1 1 d . . .
C21 C 1.4313(5) 0.1524(3) 0.57702(16) 0.0622(7) Uani 1 1 d . . .
H21 H 1.4387 0.1827 0.5205 0.075 Uiso 1 1 calc R . .
C22 C 1.5533(4) 0.1974(2) 0.61940(15) 0.0490(6) Uani 1 1 d . . .
C23 C 1.6926(5) 0.2879(3) 0.5725(2) 0.0776(9) Uani 1 1 d . . .
H23A H 1.8167 0.2624 0.5848 0.116 Uiso 1 1 calc R . .
H23B H 1.6527 0.3678 0.5897 0.116 Uiso 1 1 calc R . .
H23C H 1.6974 0.2913 0.5131 0.116 Uiso 1 1 calc R . .

loop_
_atom_site_aniso_label
_atom_site_aniso_U_11
_atom_site_aniso_U_22
_atom_site_aniso_U_33
_atom_site_aniso_U_23
_atom_site_aniso_U_13
_atom_site_aniso_U_12
V1 0.0372(2) 0.0390(2) 0.0360(2) -0.00414(15) -0.01314(14) -0.00108(15)
Cl1 0.0585(4) 0.0769(5) 0.0919(6) -0.0255(4) -0.0288(4) 0.0264(4)
Cl2 0.1194(8) 0.0668(5) 0.0824(6) -0.0215(4) 0.0049(5) 0.0300(5)
O1 0.0446(8) 0.0444(9) 0.0461(9) -0.0095(7) -0.0191(7) 0.0049(7)
O2 0.0485(9) 0.0485(9) 0.0454(9) -0.0114(7) -0.0182(7) 0.0061(7)
O3 0.0473(9) 0.0464(9) 0.0485(9) -0.0105(7) -0.0212(7) -0.0010(7)
O4 0.0498(9) 0.0469(9) 0.0402(8) -0.0020(7) -0.0112(7) -0.0103(7)
O5 0.0431(9) 0.0480(9) 0.0475(9) -0.0008(7) -0.0121(7) -0.0045(7)
N1 0.0411(10) 0.0449(10) 0.0468(10) -0.0105(8) -0.0144(8) 0.0050(8)
N2 0.0372(9) 0.0415(10) 0.0373(9) -0.0046(7) -0.0104(7) -0.0002(8)
N3 0.0367(9) 0.0432(10) 0.0376(9) -0.0036(8) -0.0107(7) 0.0011(8)
N4 0.0425(10) 0.0496(11) 0.0453(10) -0.0090(9) -0.0134(8) 0.0070(8)
C1 0.0401(11) 0.0377(11) 0.0417(11) -0.0023(9) -0.0108(9) -0.0017(9)
C2 0.0411(12) 0.0411(12) 0.0456(12) -0.0035(9) -0.0130(9) -0.0010(9)
C3 0.0469(13) 0.0423(12) 0.0421(12) -0.0041(9) -0.0130(10) 0.0004(10)
C4 0.0455(13) 0.0533(14) 0.0483(13) -0.0030(11) -0.0186(10) -0.0002(11)
C5 0.0458(13) 0.0478(13) 0.0579(14) -0.0047(11) -0.0140(11) 0.0085(11)
C6 0.0583(16) 0.0542(15) 0.085(2) -0.0291(14) -0.0276(14) 0.0105(12)
C7 0.0527(15) 0.0545(15) 0.0796(18) -0.0240(14) -0.0310(13) 0.0064(12)
C8 0.0391(11) 0.0452(12) 0.0334(10) -0.0041(9) -0.0095(8) -0.0054(9)
C9 0.0553(14) 0.0543(14) 0.0445(12) -0.0127(11) -0.0174(11) -0.0001(11)
C10 0.0352(11) 0.0470(12) 0.0341(10) -0.0009(9) -0.0101(8) -0.0051(9)
C11 0.0385(12) 0.0659(16) 0.0460(13) -0.0065(11) -0.0156(10) -0.0002(11)
C12 0.0438(12) 0.0406(12) 0.0413(11) -0.0011(9) -0.0100(9) 0.0010(9)
C13 0.0510(13) 0.0438(12) 0.0419(12) -0.0028(10) -0.0076(10) 0.0032(10)
C14 0.0603(16) 0.0701(18) 0.0649(17) -0.0240(14) -0.0205(13) 0.0171(14)
C15 0.0636(18) 0.083(2) 0.0693(19) -0.0174(16) -0.0169(15) 0.0276(16)
C16 0.082(2) 0.0474(14) 0.0491(14) -0.0047(12) 0.0031(13) 0.0124(13)
C17 0.082(2) 0.0560(16) 0.0564(16) -0.0166(13) -0.0088(14) -0.0050(15)
C18 0.0602(15) 0.0526(14) 0.0505(14) -0.0071(11) -0.0128(12) -0.0011(12)
C19 0.096(2) 0.093(2) 0.0699(19) -0.0171(17) -0.0499(18) -0.012(2)
C20 0.0580(15) 0.0497(13) 0.0461(13) -0.0145(11) -0.0239(11) 0.0080(11)
C21 0.084(2) 0.0692(18) 0.0372(12) -0.0019(12) -0.0212(13) -0.0105(15)
C22 0.0579(15) 0.0456(13) 0.0411(12) -0.0033(10) -0.0061(10) -0.0023(11)
C23 0.093(2) 0.079(2) 0.0565(17) 0.0045(15) -0.0009(16) -0.0314(18)

loop_
_atom_type_symbol
_atom_type_description
_atom_type_scat_dispersion_real
_atom_type_scat_dispersion_imag
_atom_type_scat_source
C C 0.0033 0.0016 'International Tables Vol C Tables 4.2.6.8 and 6.1.1.4'
H H 0.0000 0.0000 'International Tables Vol C Tables 4.2.6.8 and 6.1.1.4'
N N 0.0061 0.0033 'International Tables Vol C Tables 4.2.6.8 and 6.1.1.4'
O O 0.0106 0.0060 'International Tables Vol C Tables 4.2.6.8 and 6.1.1.4'
Cl Cl 0.1484 0.1585 'International Tables Vol C Tables 4.2.6.8 and 6.1.1.4'
V V 0.3005 0.5294 'International Tables Vol C Tables 4.2.6.8 and 6.1.1.4'

loop_
_geom_angle_atom_site_label_1
_geom_angle_atom_site_label_2
_geom_angle_atom_site_label_3
_geom_angle
_geom_angle_site_symmetry_1
_geom_angle_site_symmetry_3
O5 V1 O3 96.41(8) . .
O5 V1 O1 96.63(8) . .
O3 V1 O1 73.41(6) . .
O5 V1 O2 95.42(8) . .
O3 V1 O2 74.05(6) . .
O1 V1 O2 146.30(7) . .
O5 V1 O4 175.00(7) . .
O3 V1 O4 88.35(6) . .
O1 V1 O4 86.19(7) . .
O2 V1 O4 84.37(7) . .
O5 V1 N3 91.32(8) . .
O3 V1 N3 144.85(7) . .
O1 V1 N3 139.67(7) . .
O2 V1 N3 71.11(7) . .
O4 V1 N3 83.88(7) . .
O5 V1 N2 92.81(8) . .
O3 V1 N2 143.69(7) . .
O1 V1 N2 70.67(6) . .
O2 V1 N2 139.87(7) . .
O4 V1 N2 84.21(7) . .
N3 V1 N2 69.49(7) . .
C1 O1 V1 119.57(14) . .
C12 O2 V1 118.62(14) . .
C20 O3 V1 128.61(16) . .
C22 O4 V1 126.30(15) . .
C1 N1 N2 107.30(18) . .
C8 N2 N1 118.09(18) . .
C8 N2 V1 122.17(15) . .
N1 N2 V1 119.68(13) . .
C10 N3 N4 117.97(18) . .
C10 N3 V1 122.45(15) . .
N4 N3 V1 119.39(14) . .
C12 N4 N3 107.56(18) . .
O1 C1 N1 122.7(2) . .
O1 C1 C2 119.24(19) . .
N1 C1 C2 118.1(2) . .
C3 C2 C7 119.1(2) . .
C3 C2 C1 120.3(2) . .
C7 C2 C1 120.6(2) . .
C4 C3 C2 120.5(2) . .
C3 C4 C5 119.1(2) . .
C6 C5 C4 121.3(2) . .
C6 C5 Cl1 118.9(2) . .
C4 C5 Cl1 119.8(2) . .
C5 C6 C7 119.1(2) . .
C6 C7 C2 120.8(2) . .
N2 C8 C10 112.51(19) . .
N2 C8 C9 123.6(2) . .
C10 C8 C9 123.9(2) . .
N3 C10 C8 112.87(18) . .
N3 C10 C11 123.1(2) . .
C8 C10 C11 124.1(2) . .
O2 C12 N4 122.8(2) . .
O2 C12 C13 119.7(2) . .
N4 C12 C13 117.5(2) . .
C18 C13 C14 119.3(2) . .
C18 C13 C12 120.3(2) . .
C14 C13 C12 120.3(2) . .
C15 C14 C13 120.1(3) . .
C16 C15 C14 119.2(3) . .
C17 C16 C15 121.8(3) . .
C17 C16 Cl2 119.3(2) . .
C15 C16 Cl2 118.9(3) . .
C16 C17 C18 119.0(3) . .
C13 C18 C17 120.5(3) . .
O3 C20 C21 125.7(2) . .
O3 C20 C19 114.1(3) . .
C21 C20 C19 120.3(2) . .
C20 C21 C22 126.3(2) . .
O4 C22 C21 124.7(2) . .
O4 C22 C23 115.8(2) . .
C21 C22 C23 119.5(2) . .

loop_
_geom_bond_atom_site_label_1
_geom_bond_atom_site_label_2
_geom_bond_distance
_geom_bond_site_symmetry_2
V1 O5 1.5897(16) .
V1 O3 1.9862(15) .
V1 O1 2.0297(16) .
V1 O2 2.0310(16) .
V1 O4 2.0861(16) .
V1 N3 2.1415(18) .
V1 N2 2.1513(18) .
Cl1 C5 1.736(2) .
Cl2 C16 1.740(3) .
O1 C1 1.284(3) .
O2 C12 1.285(3) .
O3 C20 1.258(3) .
O4 C22 1.264(3) .
N1 C1 1.312(3) .
N1 N2 1.365(3) .
N2 C8 1.300(3) .
N3 C10 1.297(3) .
N3 N4 1.360(3) .
N4 C12 1.311(3) .
C1 C2 1.476(3) .
C2 C3 1.388(3) .
C2 C7 1.392(3) .
C3 C4 1.381(3) .
C4 C5 1.383(4) .
C5 C6 1.377(4) .
C6 C7 1.377(4) .
C8 C10 1.445(3) .
C8 C9 1.492(3) .
C10 C11 1.485(3) .
C12 C13 1.477(3) .
C13 C18 1.383(4) .
C13 C14 1.391(4) .
C14 C15 1.382(4) .
C15 C16 1.371(5) .
C16 C17 1.368(4) .
C17 C18 1.384(4) .
C19 C20 1.500(3) .
C20 C21 1.385(4) .
C21 C22 1.388(4) .
C22 C23 1.504(4) .
